data_4331165
loop_
_publ_author_name
'Ernesto Rufino-Felipe'
'Miguel-\'Angel Mu\~noz-Hern\'andez'
'Hugo F. Saucedo-Azpeitia'
'Sara A. Cortes-Llamas'

_publ_section_title
;
 Calix[4]arenes of Aluminum and Gallium with Benzimidazolyl Ligands:
 Steric Control of the Conformation via Substitution on the Ligand
;
_journal_name_full 'Inorganic Chemistry'
_journal_page_first 12834
_journal_page_last 12840
_journal_paper_doi 10.1021/ic301718m
_journal_volume 51
_journal_year 2012
_chemical_formula_sum 'C160 H240 Al8 N16'
_chemical_formula_weight 1301.77
_chemical_name_systematic
; 
 ? 
;
_space_group_IT_number 2
_symmetry_cell_setting triclinic
_symmetry_space_group_name_Hall '-P 1'
_symmetry_space_group_name_H-M 'P -1'
_atom_sites_solution_hydrogens geom
_atom_sites_solution_primary direct
_atom_sites_solution_secondary difmap
_audit_creation_method SHELXL-97
_cell_angle_alpha 93.051(4)
_cell_angle_beta 95.589(4)
_cell_angle_gamma 115.346(3)
_cell_formula_units_Z 2
_cell_length_a 15.590(3)
_cell_length_b 16.514(3)
_cell_length_c 17.111(4)
_cell_measurement_temperature 100(2)
_cell_volume 3940.2(14)
_computing_cell_refinement 'Bruker SMART'
_computing_data_collection 'Bruker SMART'
_computing_data_reduction 'Bruker SHELXTL'
_computing_molecular_graphics 'Bruker SHELXTL'
_computing_publication_material 'Bruker SHELXTL'
_computing_structure_refinement 'SHELXL-97 (Sheldrick, 1997)'
_computing_structure_solution 'SHELXS-97 (Sheldrick, 1990)'
_diffrn_ambient_temperature 100(2)
_diffrn_measured_fraction_theta_full 0.986
_diffrn_measured_fraction_theta_max 0.986
_diffrn_measurement_device_type 'CCD area detector'
_diffrn_measurement_method 'phi and omega scans'
_diffrn_radiation_monochromator graphite
_diffrn_radiation_source 'fine-focus sealed tube'
_diffrn_radiation_type MoK\a
_diffrn_radiation_wavelength 0.71073
_diffrn_reflns_av_R_equivalents 0.0678
_diffrn_reflns_av_sigmaI/netI 0.1020
_diffrn_reflns_limit_h_max 17
_diffrn_reflns_limit_h_min -17
_diffrn_reflns_limit_k_max 18
_diffrn_reflns_limit_k_min -18
_diffrn_reflns_limit_l_max 19
_diffrn_reflns_limit_l_min -18
_diffrn_reflns_number 27373
_diffrn_reflns_theta_full 24.00
_diffrn_reflns_theta_max 24.00
_diffrn_reflns_theta_min 2.40
_exptl_absorpt_coefficient_mu 0.105
_exptl_absorpt_correction_T_max 0.9927
_exptl_absorpt_correction_T_min 0.9803
_exptl_absorpt_correction_type numerical
_exptl_crystal_colour colorless
_exptl_crystal_density_diffrn 1.097
_exptl_crystal_description rectangular
_exptl_crystal_F_000 1416
_exptl_crystal_size_max 0.19
_exptl_crystal_size_mid 0.16
_exptl_crystal_size_min 0.07
_refine_diff_density_max 0.419
_refine_diff_density_min -0.479
_refine_diff_density_rms 0.078
_refine_ls_extinction_method none
_refine_ls_goodness_of_fit_ref 1.084
_refine_ls_hydrogen_treatment constr
_refine_ls_matrix_type full
_refine_ls_number_parameters 853
_refine_ls_number_reflns 12208
_refine_ls_number_restraints 0
_refine_ls_restrained_S_all 1.084
_refine_ls_R_factor_all 0.1295
_refine_ls_R_factor_gt 0.1043
_refine_ls_shift/su_max 0.001
_refine_ls_shift/su_mean 0.000
_refine_ls_structure_factor_coef Fsqd
_refine_ls_weighting_details 'calc w=1/[\s^2^(Fo^2^)+(0.1000P)^2^+12.0000P] where P=(Fo^2^+2Fc^2^)/3'
_refine_ls_weighting_scheme calc
_refine_ls_wR_factor_gt 0.2422
_refine_ls_wR_factor_ref 0.2605
_reflns_number_gt 9808
_reflns_number_total 12208
_reflns_threshold_expression >2sigma(I)
_cod_data_source_file ic301718m_si_002_4.cif
_cod_data_source_block Complex_11
_cod_database_code 4331165

loop_
_symmetry_equiv_pos_as_xyz
'x, y, z'
'-x, -y, -z'

loop_
_atom_site_label
_atom_site_type_symbol
_atom_site_fract_x
_atom_site_fract_y
_atom_site_fract_z
_atom_site_U_iso_or_equiv
_atom_site_adp_type
_atom_site_occupancy
_atom_site_symmetry_multiplicity
_atom_site_calc_flag
_atom_site_refinement_flags
Al1 Al 1.26335(11) 0.72254(10) 0.26102(9) 0.0141(4) Uani 1 1 d .
Al2 Al 0.85647(11) 0.48127(10) 0.16995(9) 0.0145(4) Uani 1 1 d .
Al3 Al 0.73770(10) 0.75579(10) 0.26854(9) 0.0140(4) Uani 1 1 d .
Al4 Al 1.14008(10) 1.00444(10) 0.33490(9) 0.0131(4) Uani 1 1 d .
N1 N 1.1296(3) 0.6519(3) 0.2713(2) 0.0155(10) Uani 1 1 d .
N2 N 0.9714(3) 0.5650(3) 0.2378(2) 0.0144(9) Uani 1 1 d .
N3 N 0.7714(3) 0.5355(3) 0.1880(2) 0.0158(10) Uani 1 1 d .
N4 N 0.7218(3) 0.6407(3) 0.2201(2) 0.0135(9) Uani 1 1 d .
N5 N 0.8661(3) 0.8265(3) 0.2463(2) 0.0149(9) Uani 1 1 d .
N6 N 1.0249(3) 0.9161(3) 0.2720(2) 0.0150(9) Uani 1 1 d .
N7 N 1.2258(3) 0.9488(3) 0.3217(2) 0.0117(9) Uani 1 1 d .
N8 N 1.2712(3) 0.8379(3) 0.3007(2) 0.0154(10) Uani 1 1 d .
C1 C 1.0571(3) 0.6067(3) 0.2142(3) 0.0150(11) Uani 1 1 d .
H1 H 1.0660 0.6044 0.1602 0.018 Uiso 1 1 calc R
C2 C 0.9895(3) 0.5847(3) 0.3197(3) 0.0147(11) Uani 1 1 d .
C3 C 0.9279(4) 0.5609(4) 0.3781(3) 0.0212(12) Uani 1 1 d .
H3 H 0.8609 0.5258 0.3641 0.025 Uiso 1 1 calc R
C4 C 0.9667(4) 0.5896(4) 0.4559(3) 0.0237(13) Uani 1 1 d .
C5 C 1.0665(4) 0.6416(4) 0.4766(3) 0.0245(13) Uani 1 1 d .
C6 C 1.1263(4) 0.6667(4) 0.4196(3) 0.0198(12) Uani 1 1 d .
H6 H 1.1931 0.7032 0.4334 0.024 Uiso 1 1 calc R
C7 C 1.0866(4) 0.6373(3) 0.3406(3) 0.0167(12) Uani 1 1 d .
C8 C 0.9012(4) 0.5654(4) 0.5199(4) 0.0330(15) Uani 1 1 d .
H8A H 0.9000 0.6201 0.5438 0.049 Uiso 1 1 calc R
H8B H 0.9252 0.5378 0.5605 0.049 Uiso 1 1 calc R
H8C H 0.8363 0.5228 0.4965 0.049 Uiso 1 1 calc R
C9 C 1.1090(5) 0.6712(4) 0.5629(3) 0.0296(14) Uani 1 1 d .
H9A H 1.1781 0.7090 0.5665 0.044 Uiso 1 1 calc R
H9B H 1.0977 0.6179 0.5908 0.044 Uiso 1 1 calc R
H9C H 1.0786 0.7056 0.5870 0.044 Uiso 1 1 calc R
C10 C 0.7927(4) 0.6154(3) 0.2259(3) 0.0171(12) Uani 1 1 d .
H10 H 0.8538 0.6519 0.2548 0.021 Uiso 1 1 calc R
C11 C 0.6761(3) 0.5039(3) 0.1538(3) 0.0160(11) Uani 1 1 d .
C12 C 0.6151(4) 0.4240(4) 0.1074(3) 0.0213(13) Uani 1 1 d .
H12 H 0.6369 0.3802 0.0934 0.026 Uiso 1 1 calc R
C13 C 0.5231(4) 0.4100(4) 0.0824(3) 0.0205(12) Uani 1 1 d .
C14 C 0.4909(4) 0.4757(4) 0.1034(3) 0.0189(12) Uani 1 1 d .
C15 C 0.5509(4) 0.5550(4) 0.1493(3) 0.0183(12) Uani 1 1 d .
H15 H 0.5289 0.5984 0.1638 0.022 Uiso 1 1 calc R
C16 C 0.6460(4) 0.5696(3) 0.1741(3) 0.0165(11) Uani 1 1 d .
C17 C 0.4544(4) 0.3236(4) 0.0333(4) 0.0296(14) Uani 1 1 d .
H17A H 0.4875 0.2862 0.0230 0.044 Uiso 1 1 calc R
H17B H 0.4307 0.3376 -0.0169 0.044 Uiso 1 1 calc R
H17C H 0.4003 0.2910 0.0619 0.044 Uiso 1 1 calc R
C18 C 0.3883(4) 0.4585(4) 0.0784(4) 0.0274(14) Uani 1 1 d .
H18A H 0.3454 0.4074 0.1039 0.041 Uiso 1 1 calc R
H18B H 0.3731 0.4445 0.0209 0.041 Uiso 1 1 calc R
H18C H 0.3799 0.5122 0.0943 0.041 Uiso 1 1 calc R
C19 C 0.9418(3) 0.8723(3) 0.3003(3) 0.0161(11) Uani 1 1 d .
H19 H 0.9373 0.8737 0.3553 0.019 Uiso 1 1 calc R
C20 C 1.0013(4) 0.8968(3) 0.1900(3) 0.0136(11) Uani 1 1 d .
C21 C 1.0565(4) 0.9238(4) 0.1288(3) 0.0193(12) Uani 1 1 d .
H21 H 1.1234 0.9616 0.1397 0.023 Uiso 1 1 calc R
C22 C 1.0127(4) 0.8952(4) 0.0523(3) 0.0184(12) Uani 1 1 d .
C23 C 0.9135(4) 0.8401(4) 0.0359(3) 0.0190(12) Uani 1 1 d .
C24 C 0.8575(4) 0.8132(4) 0.0966(3) 0.0188(12) Uani 1 1 d .
H24 H 0.7905 0.7763 0.0856 0.023 Uiso 1 1 calc R
C25 C 0.9026(4) 0.8420(3) 0.1742(3) 0.0147(11) Uani 1 1 d .
C26 C 1.0715(4) 0.9228(4) -0.0150(3) 0.0217(12) Uani 1 1 d .
H26A H 1.1389 0.9599 0.0061 0.032 Uiso 1 1 calc R
H26B H 1.0482 0.9576 -0.0484 0.032 Uiso 1 1 calc R
H26C H 1.0656 0.8689 -0.0465 0.032 Uiso 1 1 calc R
C27 C 0.8652(4) 0.8104(4) -0.0482(3) 0.0248(13) Uani 1 1 d .
H27A H 0.7968 0.7719 -0.0485 0.037 Uiso 1 1 calc R
H27B H 0.8942 0.7767 -0.0754 0.037 Uiso 1 1 calc R
H27C H 0.8734 0.8635 -0.0754 0.037 Uiso 1 1 calc R
C28 C 1.2001(4) 0.8639(3) 0.2945(3) 0.0168(12) Uani 1 1 d .
H28 H 1.1364 0.8243 0.2722 0.020 Uiso 1 1 calc R
C29 C 1.3510(4) 0.9144(3) 0.3380(3) 0.0150(11) Uani 1 1 d .
C30 C 1.4459(4) 0.9291(4) 0.3601(3) 0.0168(11) Uani 1 1 d .
H30 H 1.4650 0.8822 0.3516 0.020 Uiso 1 1 calc R
C31 C 1.5104(3) 1.0129(4) 0.3943(3) 0.0158(11) Uani 1 1 d .
C32 C 1.4829(4) 1.0839(3) 0.4058(3) 0.0166(11) Uani 1 1 d .
C33 C 1.3886(4) 1.0682(3) 0.3839(3) 0.0158(11) Uani 1 1 d .
H33 H 1.3692 1.1150 0.3920 0.019 Uiso 1 1 calc R
C34 C 1.3233(3) 0.9834(3) 0.3502(3) 0.0130(11) Uani 1 1 d .
C35 C 1.6126(4) 1.0306(4) 0.4191(3) 0.0240(13) Uani 1 1 d .
H35A H 1.6196 0.9750 0.4089 0.036 Uiso 1 1 calc R
H35B H 1.6300 1.0515 0.4756 0.036 Uiso 1 1 calc R
H35C H 1.6547 1.0770 0.3890 0.036 Uiso 1 1 calc R
C36 C 1.5562(4) 1.1757(4) 0.4417(3) 0.0254(13) Uani 1 1 d .
H36A H 1.5265 1.2173 0.4432 0.038 Uiso 1 1 calc R
H36B H 1.6090 1.1980 0.4097 0.038 Uiso 1 1 calc R
H36C H 1.5810 1.1718 0.4955 0.038 Uiso 1 1 calc R
C37 C 1.2832(4) 0.7184(4) 0.1493(3) 0.0235(13) Uani 1 1 d .
H37A H 1.3348 0.6991 0.1458 0.028 Uiso 1 1 calc R
H37B H 1.2240 0.6698 0.1199 0.028 Uiso 1 1 calc R
C38 C 1.3078(4) 0.8004(4) 0.1047(3) 0.0245(13) Uani 1 1 d .
H38 H 1.3595 0.8529 0.1389 0.029 Uiso 1 1 calc R
C39 C 1.3456(5) 0.7909(5) 0.0276(4) 0.0361(16) Uani 1 1 d .
H39A H 1.4034 0.7815 0.0389 0.054 Uiso 1 1 calc R
H39B H 1.3612 0.8458 0.0013 0.054 Uiso 1 1 calc R
H39C H 1.2967 0.7392 -0.0068 0.054 Uiso 1 1 calc R
C40 C 1.2228(4) 0.8224(5) 0.0868(4) 0.0337(15) Uani 1 1 d .
H40A H 1.1720 0.7730 0.0514 0.050 Uiso 1 1 calc R
H40B H 1.2432 0.8782 0.0614 0.050 Uiso 1 1 calc R
H40C H 1.1988 0.8300 0.1362 0.050 Uiso 1 1 calc R
C41 C 1.3394(4) 0.6868(4) 0.3383(3) 0.0200(12) Uani 1 1 d .
H41A H 1.4049 0.7084 0.3237 0.024 Uiso 1 1 calc R
H41B H 1.3445 0.7181 0.3907 0.024 Uiso 1 1 calc R
C42 C 1.3006(4) 0.5860(4) 0.3457(3) 0.0218(13) Uani 1 1 d .
H42 H 1.2332 0.5641 0.3576 0.026 Uiso 1 1 calc R
C43 C 1.2985(7) 0.5344(5) 0.2682(4) 0.056(2) Uani 1 1 d .
H43A H 1.2559 0.5426 0.2267 0.084 Uiso 1 1 calc R
H43B H 1.2751 0.4702 0.2749 0.084 Uiso 1 1 calc R
H43C H 1.3633 0.5575 0.2534 0.084 Uiso 1 1 calc R
C44 C 1.3572(5) 0.5647(4) 0.4124(4) 0.0353(16) Uani 1 1 d .
H44A H 1.3270 0.4998 0.4169 0.053 Uiso 1 1 calc R
H44B H 1.3580 0.5975 0.4621 0.053 Uiso 1 1 calc R
H44C H 1.4229 0.5830 0.4010 0.053 Uiso 1 1 calc R
C45 C 0.8742(4) 0.4875(4) 0.0585(3) 0.0186(12) Uani 1 1 d .
H45A H 0.9370 0.4878 0.0533 0.022 Uiso 1 1 calc R
H45B H 0.8246 0.4311 0.0288 0.022 Uiso 1 1 calc R
C46 C 0.8707(4) 0.5666(4) 0.0167(3) 0.0212(12) Uani 1 1 d .
H46 H 0.8172 0.5784 0.0339 0.025 Uiso 1 1 calc R
C47 C 0.9642(4) 0.6516(4) 0.0392(4) 0.0310(15) Uani 1 1 d .
H47A H 1.0183 0.6381 0.0310 0.046 Uiso 1 1 calc R
H47B H 0.9698 0.6729 0.0948 0.046 Uiso 1 1 calc R
H47C H 0.9647 0.6984 0.0061 0.046 Uiso 1 1 calc R
C48 C 0.8533(5) 0.5456(4) -0.0726(3) 0.0301(14) Uani 1 1 d .
H48A H 0.8484 0.5961 -0.0971 0.045 Uiso 1 1 calc R
H48B H 0.7936 0.4908 -0.0878 0.045 Uiso 1 1 calc R
H48C H 0.9067 0.5365 -0.0904 0.045 Uiso 1 1 calc R
C49 C 0.8099(4) 0.3603(3) 0.2059(3) 0.0220(13) Uani 1 1 d .
H49A H 0.8218 0.3669 0.2643 0.026 Uiso 1 1 calc R
H49B H 0.7398 0.3283 0.1902 0.026 Uiso 1 1 calc R
C50 C 0.8560(5) 0.3018(4) 0.1738(4) 0.0332(15) Uani 1 1 d .
H50 H 0.8542 0.3051 0.1155 0.040 Uiso 1 1 calc R
C51 C 0.9616(5) 0.3388(5) 0.2099(4) 0.0396(17) Uani 1 1 d .
H51A H 0.9653 0.3321 0.2665 0.059 Uiso 1 1 calc R
H51B H 0.9951 0.4027 0.2021 0.059 Uiso 1 1 calc R
H51C H 0.9916 0.3051 0.1840 0.059 Uiso 1 1 calc R
C52 C 0.8026(5) 0.2042(4) 0.1870(5) 0.0467(19) Uani 1 1 d .
H52A H 0.8318 0.1692 0.1622 0.070 Uiso 1 1 calc R
H52B H 0.7355 0.1814 0.1637 0.070 Uiso 1 1 calc R
H52C H 0.8058 0.1986 0.2438 0.070 Uiso 1 1 calc R
C53 C 0.7529(3) 0.7538(4) 0.3835(3) 0.0179(12) Uani 1 1 d .
H53A H 0.7918 0.7210 0.3966 0.021 Uiso 1 1 calc R
H53B H 0.7900 0.8167 0.4080 0.021 Uiso 1 1 calc R
C54 C 0.6608(4) 0.7111(4) 0.4222(3) 0.0240(13) Uani 1 1 d .
H54 H 0.6155 0.6542 0.3891 0.029 Uiso 1 1 calc R
C55 C 0.6808(5) 0.6887(5) 0.5049(4) 0.0463(18) Uani 1 1 d .
H55A H 0.7116 0.6480 0.5027 0.070 Uiso 1 1 calc R
H55B H 0.6204 0.6592 0.5268 0.070 Uiso 1 1 calc R
H55C H 0.7232 0.7442 0.5385 0.070 Uiso 1 1 calc R
C56 C 0.6131(4) 0.7749(5) 0.4260(4) 0.0381(17) Uani 1 1 d .
H56A H 0.5541 0.7467 0.4501 0.057 Uiso 1 1 calc R
H56B H 0.5977 0.7876 0.3725 0.057 Uiso 1 1 calc R
H56C H 0.6569 0.8314 0.4578 0.057 Uiso 1 1 calc R
C57 C 0.6441(4) 0.7902(4) 0.2123(3) 0.0189(12) Uani 1 1 d .
H57A H 0.6460 0.7810 0.1549 0.023 Uiso 1 1 calc R
H57B H 0.5795 0.7480 0.2228 0.023 Uiso 1 1 calc R
C58 C 0.6558(4) 0.8860(4) 0.2315(3) 0.0213(12) Uani 1 1 d .
H58 H 0.6617 0.8976 0.2902 0.026 Uiso 1 1 calc R
C59 C 0.7456(4) 0.9558(4) 0.2049(4) 0.0318(15) Uani 1 1 d .
H59A H 0.7432 0.9444 0.1477 0.048 Uiso 1 1 calc R
H59B H 0.8019 0.9520 0.2321 0.048 Uiso 1 1 calc R
H59C H 0.7499 1.0161 0.2176 0.048 Uiso 1 1 calc R
C60 C 0.5683(5) 0.8965(4) 0.1961(4) 0.0367(16) Uani 1 1 d .
H60A H 0.5761 0.9575 0.2118 0.055 Uiso 1 1 calc R
H60B H 0.5111 0.8524 0.2153 0.055 Uiso 1 1 calc R
H60C H 0.5612 0.8864 0.1384 0.055 Uiso 1 1 calc R
C61 C 1.1244(4) 1.0090(4) 0.4475(3) 0.0188(12) Uani 1 1 d .
H61A H 1.1723 1.0687 0.4731 0.023 Uiso 1 1 calc R
H61B H 1.0604 1.0069 0.4511 0.023 Uiso 1 1 calc R
C62 C 1.1330(4) 0.9374(4) 0.4978(3) 0.0222(13) Uani 1 1 d .
H62 H 1.1907 0.9296 0.4858 0.027 Uiso 1 1 calc R
C63 C 1.0459(5) 0.8465(4) 0.4781(4) 0.0353(16) Uani 1 1 d .
H63A H 0.9877 0.8536 0.4851 0.053 Uiso 1 1 calc R
H63B H 1.0518 0.8038 0.5133 0.053 Uiso 1 1 calc R
H63C H 1.0421 0.8237 0.4232 0.053 Uiso 1 1 calc R
C64 C 1.1460(4) 0.9662(4) 0.5860(3) 0.0276(14) Uani 1 1 d .
H64A H 1.0874 0.9679 0.6002 0.041 Uiso 1 1 calc R
H64B H 1.1996 1.0262 0.5986 0.041 Uiso 1 1 calc R
H64C H 1.1595 0.9230 0.6159 0.041 Uiso 1 1 calc R
C65 C 1.1823(4) 1.1208(3) 0.2909(3) 0.0189(12) Uani 1 1 d .
H65A H 1.2501 1.1590 0.3128 0.023 Uiso 1 1 calc R
H65B H 1.1795 1.1102 0.2330 0.023 Uiso 1 1 calc R
C66 C 1.1226(4) 1.1733(3) 0.3079(3) 0.0166(11) Uani 1 1 d .
H66 H 1.1152 1.1730 0.3654 0.020 Uiso 1 1 calc R
C67 C 1.0231(4) 1.1279(4) 0.2613(3) 0.0246(13) Uani 1 1 d .
H67A H 0.9875 1.1628 0.2728 0.037 Uiso 1 1 calc R
H67B H 0.9892 1.0668 0.2763 0.037 Uiso 1 1 calc R
H67C H 1.0283 1.1248 0.2047 0.037 Uiso 1 1 calc R
C68 C 1.1732(4) 1.2704(4) 0.2911(4) 0.0287(14) Uani 1 1 d .
H68A H 1.1745 1.2729 0.2341 0.043 Uiso 1 1 calc R
H68B H 1.2389 1.2974 0.3185 0.043 Uiso 1 1 calc R
H68C H 1.1390 1.3039 0.3099 0.043 Uiso 1 1 calc R
C69 C 0.6322(5) 0.3824(5) 0.3308(5) 0.0496(19) Uani 1 1 d .
H69 H 0.6916 0.3789 0.3382 0.060 Uiso 1 1 calc R
C70 C 0.6222(5) 0.4501(5) 0.3700(4) 0.0446(18) Uani 1 1 d .
H70 H 0.6751 0.4948 0.4039 0.054 Uiso 1 1 calc R
C71 C 0.5376(6) 0.4552(5) 0.3614(6) 0.068(3) Uani 1 1 d .
H71 H 0.5309 0.5024 0.3903 0.081 Uiso 1 1 calc R
C72 C 0.4619(6) 0.3926(6) 0.3115(7) 0.072(3) Uani 1 1 d .
H72 H 0.4028 0.3968 0.3053 0.087 Uiso 1 1 calc R
C73 C 0.4705(6) 0.3235(7) 0.2702(5) 0.068(3) Uani 1 1 d .
H73 H 0.4178 0.2799 0.2353 0.082 Uiso 1 1 calc R
C74 C 0.5567(7) 0.3183(6) 0.2801(5) 0.062(2) Uani 1 1 d .
H74 H 0.5640 0.2708 0.2522 0.074 Uiso 1 1 calc R
C75 C 0.4725(5) 0.0554(5) 0.1089(4) 0.0402(17) Uani 1 1 d .
H75 H 0.5259 0.0417 0.1089 0.048 Uiso 1 1 calc R
C76 C 0.4267(5) 0.0631(4) 0.0389(4) 0.0345(15) Uani 1 1 d .
H76 H 0.4476 0.0535 -0.0096 0.041 Uiso 1 1 calc R
C77 C 0.3510(5) 0.0844(4) 0.0387(4) 0.0364(16) Uani 1 1 d .
H77 H 0.3202 0.0908 -0.0098 0.044 Uiso 1 1 calc R
C78 C 0.3195(5) 0.0965(4) 0.1087(4) 0.0362(16) Uani 1 1 d .
H78 H 0.2665 0.1106 0.1085 0.043 Uiso 1 1 calc R
C79 C 0.3642(5) 0.0884(4) 0.1785(4) 0.0375(16) Uani 1 1 d .
H79 H 0.3424 0.0973 0.2267 0.045 Uiso 1 1 calc R
C80 C 0.4411(4) 0.0675(4) 0.1791(4) 0.0327(15) Uani 1 1 d .
H80 H 0.4720 0.0615 0.2276 0.039 Uiso 1 1 calc R

loop_
_atom_site_aniso_label
_atom_site_aniso_U_11
_atom_site_aniso_U_22
_atom_site_aniso_U_33
_atom_site_aniso_U_23
_atom_site_aniso_U_13
_atom_site_aniso_U_12
Al1 0.0143(8) 0.0139(8) 0.0132(8) -0.0021(6) -0.0005(6) 0.0060(6)
Al2 0.0144(8) 0.0121(8) 0.0154(8) -0.0024(6) -0.0019(6) 0.0055(6)
Al3 0.0132(8) 0.0149(8) 0.0123(8) -0.0053(6) -0.0015(6) 0.0060(6)
Al4 0.0130(8) 0.0138(8) 0.0115(8) -0.0026(6) 0.0001(6) 0.0057(6)
N1 0.019(2) 0.013(2) 0.014(2) -0.0035(18) -0.0022(19) 0.0074(19)
N2 0.012(2) 0.009(2) 0.017(2) -0.0046(18) -0.0011(18) 0.0006(17)
N3 0.015(2) 0.012(2) 0.018(2) -0.0014(19) -0.0003(19) 0.0050(18)
N4 0.010(2) 0.010(2) 0.015(2) -0.0070(18) -0.0009(17) 0.0004(17)
N5 0.014(2) 0.019(2) 0.009(2) -0.0046(18) -0.0009(18) 0.0062(18)
N6 0.015(2) 0.012(2) 0.016(2) -0.0011(18) -0.0016(18) 0.0048(18)
N7 0.013(2) 0.008(2) 0.012(2) -0.0033(17) -0.0010(17) 0.0038(17)
N8 0.016(2) 0.008(2) 0.018(2) -0.0048(18) -0.0019(18) 0.0029(18)
C1 0.012(3) 0.007(2) 0.020(3) -0.004(2) -0.003(2) 0.000(2)
C2 0.011(3) 0.012(3) 0.020(3) -0.001(2) -0.002(2) 0.006(2)
C3 0.017(3) 0.020(3) 0.026(3) 0.001(2) 0.004(2) 0.007(2)
C4 0.023(3) 0.024(3) 0.028(3) 0.008(3) 0.010(3) 0.013(3)
C5 0.035(3) 0.016(3) 0.025(3) -0.002(2) 0.003(3) 0.014(3)
C6 0.016(3) 0.017(3) 0.022(3) -0.003(2) 0.002(2) 0.004(2)
C7 0.015(3) 0.013(3) 0.022(3) -0.005(2) 0.004(2) 0.006(2)
C8 0.028(3) 0.039(4) 0.032(4) 0.005(3) 0.009(3) 0.014(3)
C9 0.042(4) 0.037(4) 0.014(3) 0.000(3) 0.000(3) 0.022(3)
C10 0.015(3) 0.015(3) 0.018(3) 0.000(2) 0.001(2) 0.003(2)
C11 0.011(3) 0.012(3) 0.021(3) -0.001(2) 0.002(2) 0.002(2)
C12 0.020(3) 0.013(3) 0.025(3) -0.010(2) -0.001(2) 0.004(2)
C13 0.022(3) 0.019(3) 0.014(3) -0.007(2) -0.006(2) 0.005(2)
C14 0.020(3) 0.020(3) 0.013(3) 0.002(2) 0.000(2) 0.005(2)
C15 0.021(3) 0.020(3) 0.015(3) 0.000(2) 0.003(2) 0.010(2)
C16 0.017(3) 0.015(3) 0.014(3) 0.004(2) 0.004(2) 0.002(2)
C17 0.023(3) 0.018(3) 0.038(4) -0.005(3) -0.006(3) 0.003(2)
C18 0.020(3) 0.029(3) 0.029(3) -0.008(3) -0.002(3) 0.009(3)
C19 0.013(3) 0.014(3) 0.024(3) -0.003(2) 0.000(2) 0.010(2)
C20 0.021(3) 0.015(3) 0.008(3) -0.004(2) 0.003(2) 0.010(2)
C21 0.017(3) 0.019(3) 0.021(3) -0.002(2) 0.000(2) 0.007(2)
C22 0.024(3) 0.023(3) 0.013(3) -0.004(2) 0.001(2) 0.016(2)
C23 0.019(3) 0.020(3) 0.017(3) -0.006(2) -0.001(2) 0.009(2)
C24 0.018(3) 0.017(3) 0.018(3) -0.003(2) 0.001(2) 0.005(2)
C25 0.021(3) 0.012(3) 0.014(3) -0.002(2) 0.002(2) 0.010(2)
C26 0.018(3) 0.022(3) 0.023(3) -0.003(2) 0.003(2) 0.007(2)
C27 0.020(3) 0.034(3) 0.018(3) -0.005(3) -0.003(2) 0.011(3)
C28 0.013(3) 0.015(3) 0.020(3) -0.002(2) 0.001(2) 0.005(2)
C29 0.016(3) 0.015(3) 0.011(3) -0.001(2) 0.002(2) 0.004(2)
C30 0.016(3) 0.019(3) 0.012(3) 0.001(2) 0.001(2) 0.005(2)
C31 0.008(2) 0.024(3) 0.013(3) 0.000(2) 0.003(2) 0.004(2)
C32 0.016(3) 0.018(3) 0.011(3) -0.001(2) 0.000(2) 0.004(2)
C33 0.020(3) 0.015(3) 0.013(3) 0.000(2) 0.005(2) 0.007(2)
C34 0.013(3) 0.016(3) 0.012(3) 0.000(2) 0.002(2) 0.008(2)
C35 0.021(3) 0.027(3) 0.024(3) -0.001(3) 0.000(2) 0.012(3)
C36 0.028(3) 0.028(3) 0.021(3) -0.006(3) 0.001(3) 0.014(3)
C37 0.029(3) 0.027(3) 0.015(3) -0.005(2) 0.005(2) 0.013(3)
C38 0.017(3) 0.025(3) 0.025(3) -0.012(3) -0.005(2) 0.006(2)
C39 0.038(4) 0.040(4) 0.030(4) -0.002(3) 0.014(3) 0.016(3)
C40 0.034(4) 0.043(4) 0.028(4) 0.008(3) 0.005(3) 0.020(3)
C41 0.015(3) 0.024(3) 0.019(3) -0.008(2) -0.002(2) 0.009(2)
C42 0.016(3) 0.016(3) 0.029(3) -0.001(2) -0.004(2) 0.005(2)
C43 0.111(7) 0.032(4) 0.033(4) -0.007(3) -0.005(4) 0.041(4)
C44 0.039(4) 0.029(4) 0.040(4) 0.006(3) 0.002(3) 0.016(3)
C45 0.023(3) 0.019(3) 0.010(3) -0.007(2) -0.003(2) 0.007(2)
C46 0.025(3) 0.022(3) 0.018(3) 0.000(2) 0.002(2) 0.012(2)
C47 0.040(4) 0.024(3) 0.029(4) 0.000(3) -0.004(3) 0.015(3)
C48 0.041(4) 0.021(3) 0.024(3) -0.003(3) 0.000(3) 0.011(3)
C49 0.018(3) 0.014(3) 0.032(3) 0.000(2) 0.002(2) 0.006(2)
C50 0.044(4) 0.024(3) 0.037(4) 0.001(3) 0.007(3) 0.020(3)
C51 0.049(4) 0.041(4) 0.050(4) 0.024(3) 0.024(4) 0.035(4)
C52 0.060(5) 0.027(4) 0.055(5) 0.003(3) 0.002(4) 0.022(3)
C53 0.013(3) 0.017(3) 0.022(3) -0.007(2) 0.000(2) 0.007(2)
C54 0.026(3) 0.021(3) 0.012(3) -0.007(2) 0.003(2) -0.001(2)
C55 0.057(5) 0.042(4) 0.037(4) 0.009(3) 0.011(4) 0.017(4)
C56 0.013(3) 0.056(4) 0.037(4) -0.007(3) 0.007(3) 0.007(3)
C57 0.017(3) 0.025(3) 0.015(3) -0.006(2) 0.000(2) 0.011(2)
C58 0.022(3) 0.023(3) 0.021(3) 0.000(2) -0.001(2) 0.013(2)
C59 0.039(4) 0.023(3) 0.034(4) -0.001(3) -0.006(3) 0.016(3)
C60 0.051(4) 0.038(4) 0.032(4) -0.004(3) -0.001(3) 0.033(3)
C61 0.015(3) 0.021(3) 0.016(3) -0.008(2) 0.000(2) 0.005(2)
C62 0.020(3) 0.029(3) 0.021(3) 0.003(3) -0.001(2) 0.016(3)
C63 0.050(4) 0.027(4) 0.028(4) 0.002(3) -0.003(3) 0.018(3)
C64 0.019(3) 0.038(4) 0.021(3) -0.002(3) -0.001(2) 0.010(3)
C65 0.013(3) 0.018(3) 0.020(3) -0.004(2) 0.002(2) 0.003(2)
C66 0.018(3) 0.016(3) 0.015(3) -0.005(2) -0.001(2) 0.008(2)
C67 0.023(3) 0.023(3) 0.030(3) 0.005(3) 0.004(3) 0.012(3)
C68 0.033(3) 0.020(3) 0.030(4) 0.002(3) -0.003(3) 0.011(3)
C69 0.044(4) 0.048(5) 0.060(5) 0.012(4) 0.017(4) 0.020(4)
C70 0.043(4) 0.039(4) 0.044(4) -0.001(3) 0.008(3) 0.010(3)
C71 0.054(5) 0.032(4) 0.118(8) 0.003(5) 0.029(5) 0.017(4)
C72 0.038(5) 0.051(5) 0.128(9) 0.027(6) 0.012(5) 0.017(4)
C73 0.052(5) 0.075(7) 0.042(5) 0.009(5) -0.005(4) -0.005(5)
C74 0.080(6) 0.048(5) 0.049(5) -0.003(4) 0.037(5) 0.014(5)
C75 0.042(4) 0.044(4) 0.045(4) 0.005(3) 0.010(3) 0.027(3)
C76 0.049(4) 0.026(3) 0.026(4) -0.001(3) 0.012(3) 0.013(3)
C77 0.039(4) 0.035(4) 0.023(4) 0.001(3) -0.003(3) 0.007(3)
C78 0.032(4) 0.040(4) 0.042(4) 0.018(3) 0.010(3) 0.019(3)
C79 0.062(5) 0.036(4) 0.025(4) 0.015(3) 0.018(3) 0.027(4)
C80 0.037(4) 0.041(4) 0.026(3) -0.002(3) 0.001(3) 0.023(3)

loop_
_atom_type_symbol
_atom_type_description
_atom_type_scat_dispersion_real
_atom_type_scat_dispersion_imag
_atom_type_scat_source
C C 0.0033 0.0016 'International Tables Vol C Tables 4.2.6.8 and 6.1.1.4'
H H 0.0000 0.0000 'International Tables Vol C Tables 4.2.6.8 and 6.1.1.4'
N N 0.0061 0.0033 'International Tables Vol C Tables 4.2.6.8 and 6.1.1.4'
Al Al 0.0645 0.0514 'International Tables Vol C Tables 4.2.6.8 and 6.1.1.4'

loop_
_geom_angle_atom_site_label_1
_geom_angle_atom_site_label_2
_geom_angle_atom_site_label_3
_geom_angle
N1 Al1 N8 96.66(18)
N1 Al1 C41 107.5(2)
N8 Al1 C41 108.7(2)
N1 Al1 C37 110.3(2)
N8 Al1 C37 112.2(2)
C41 Al1 C37 119.1(2)
N3 Al2 N2 100.17(18)
N3 Al2 C45 106.6(2)
N2 Al2 C45 111.4(2)
N3 Al2 C49 111.4(2)
N2 Al2 C49 110.4(2)
C45 Al2 C49 115.7(2)
N5 Al3 N4 97.46(18)
N5 Al3 C53 103.8(2)
N4 Al3 C53 108.0(2)
N5 Al3 C57 112.4(2)
N4 Al3 C57 109.3(2)
C53 Al3 C57 122.9(2)
N6 Al4 N7 100.12(18)
N6 Al4 C65 110.1(2)
N7 Al4 C65 112.4(2)
N6 Al4 C61 111.2(2)
N7 Al4 C61 107.2(2)
C65 Al4 C61 114.8(2)
C1 N1 C7 103.9(4)
C1 N1 Al1 128.1(4)
C7 N1 Al1 128.0(3)
C1 N2 C2 104.0(4)
C1 N2 Al2 124.5(4)
C2 N2 Al2 130.7(3)
C10 N3 C11 104.9(4)
C10 N3 Al2 128.2(4)
C11 N3 Al2 126.4(3)
C10 N4 C16 104.5(4)
C10 N4 Al3 122.2(3)
C16 N4 Al3 133.3(3)
C19 N5 C25 104.3(4)
C19 N5 Al3 125.3(4)
C25 N5 Al3 130.4(3)
C19 N6 C20 104.5(4)
C19 N6 Al4 123.9(4)
C20 N6 Al4 130.3(4)
C28 N7 C34 105.2(4)
C28 N7 Al4 126.1(3)
C34 N7 Al4 127.9(3)
C28 N8 C29 104.1(4)
C28 N8 Al1 126.7(3)
C29 N8 Al1 129.1(3)
N2 C1 N1 115.6(5)
N2 C1 H1 122.2
N1 C1 H1 122.2
C7 C2 N2 108.4(5)
C7 C2 C3 120.1(5)
N2 C2 C3 131.4(5)
C4 C3 C2 118.7(5)
C4 C3 H3 120.7
C2 C3 H3 120.7
C3 C4 C5 120.5(5)
C3 C4 C8 119.5(5)
C5 C4 C8 120.0(5)
C6 C5 C4 120.9(5)
C6 C5 C9 119.0(5)
C4 C5 C9 120.1(5)
C5 C6 C7 118.4(5)
C5 C6 H6 120.8
C7 C6 H6 120.8
C2 C7 C6 121.4(5)
C2 C7 N1 108.0(4)
C6 C7 N1 130.6(5)
C4 C8 H8A 109.5
C4 C8 H8B 109.5
H8A C8 H8B 109.5
C4 C8 H8C 109.5
H8A C8 H8C 109.5
H8B C8 H8C 109.5
C5 C9 H9A 109.5
C5 C9 H9B 109.5
H9A C9 H9B 109.5
C5 C9 H9C 109.5
H9A C9 H9C 109.5
H9B C9 H9C 109.5
N3 C10 N4 115.1(4)
N3 C10 H10 122.5
N4 C10 H10 122.5
C12 C11 C16 121.7(5)
C12 C11 N3 131.0(5)
C16 C11 N3 107.3(4)
C13 C12 C11 118.5(5)
C13 C12 H12 120.8
C11 C12 H12 120.8
C12 C13 C14 120.6(5)
C12 C13 C17 120.1(5)
C14 C13 C17 119.3(5)
C15 C14 C13 121.2(5)
C15 C14 C18 118.4(5)
C13 C14 C18 120.4(5)
C14 C15 C16 118.1(5)
C14 C15 H15 120.9
C16 C15 H15 120.9
N4 C16 C11 108.3(4)
N4 C16 C15 131.7(5)
C11 C16 C15 120.0(5)
C13 C17 H17A 109.5
C13 C17 H17B 109.5
H17A C17 H17B 109.5
C13 C17 H17C 109.5
H17A C17 H17C 109.5
H17B C17 H17C 109.5
C14 C18 H18A 109.5
C14 C18 H18B 109.5
H18A C18 H18B 109.5
C14 C18 H18C 109.5
H18A C18 H18C 109.5
H18B C18 H18C 109.5
N5 C19 N6 115.6(5)
N5 C19 H19 122.2
N6 C19 H19 122.2
C21 C20 N6 131.7(5)
C21 C20 C25 120.8(5)
N6 C20 C25 107.5(4)
C22 C21 C20 118.8(5)
C22 C21 H21 120.6
C20 C21 H21 120.6
C21 C22 C23 120.7(5)
C21 C22 C26 119.7(5)
C23 C22 C26 119.6(5)
C24 C23 C22 120.9(5)
C24 C23 C27 118.5(5)
C22 C23 C27 120.6(5)
C23 C24 C25 118.1(5)
C23 C24 H24 121.0
C25 C24 H24 121.0
C24 C25 N5 131.1(5)
C24 C25 C20 120.7(5)
N5 C25 C20 108.2(4)
C22 C26 H26A 109.5
C22 C26 H26B 109.5
H26A C26 H26B 109.5
C22 C26 H26C 109.5
H26A C26 H26C 109.5
H26B C26 H26C 109.5
C23 C27 H27A 109.5
C23 C27 H27B 109.5
H27A C27 H27B 109.5
C23 C27 H27C 109.5
H27A C27 H27C 109.5
H27B C27 H27C 109.5
N7 C28 N8 114.9(4)
N7 C28 H28 122.6
N8 C28 H28 122.6
C34 C29 N8 108.3(4)
C34 C29 C30 120.8(5)
N8 C29 C30 130.9(5)
C31 C30 C29 118.1(5)
C31 C30 H30 120.9
C29 C30 H30 120.9
C30 C31 C32 121.3(5)
C30 C31 C35 119.4(5)
C32 C31 C35 119.3(5)
C33 C32 C31 119.9(5)
C33 C32 C36 120.3(5)
C31 C32 C36 119.8(5)
C34 C33 C32 118.9(5)
C34 C33 H33 120.6
C32 C33 H33 120.6
C33 C34 C29 121.1(5)
C33 C34 N7 131.4(4)
C29 C34 N7 107.5(4)
C31 C35 H35A 109.5
C31 C35 H35B 109.5
H35A C35 H35B 109.5
C31 C35 H35C 109.5
H35A C35 H35C 109.5
H35B C35 H35C 109.5
C32 C36 H36A 109.5
C32 C36 H36B 109.5
H36A C36 H36B 109.5
C32 C36 H36C 109.5
H36A C36 H36C 109.5
H36B C36 H36C 109.5
C38 C37 Al1 121.4(4)
C38 C37 H37A 107.0
Al1 C37 H37A 107.0
C38 C37 H37B 107.0
Al1 C37 H37B 107.0
H37A C37 H37B 106.7
C37 C38 C39 112.6(5)
C37 C38 C40 112.2(5)
C39 C38 C40 108.8(5)
C37 C38 H38 107.7
C39 C38 H38 107.7
C40 C38 H38 107.7
C38 C39 H39A 109.5
C38 C39 H39B 109.5
H39A C39 H39B 109.5
C38 C39 H39C 109.5
H39A C39 H39C 109.5
H39B C39 H39C 109.5
C38 C40 H40A 109.5
C38 C40 H40B 109.5
H40A C40 H40B 109.5
C38 C40 H40C 109.5
H40A C40 H40C 109.5
H40B C40 H40C 109.5
C42 C41 Al1 115.9(4)
C42 C41 H41A 108.3
Al1 C41 H41A 108.3
C42 C41 H41B 108.3
Al1 C41 H41B 108.3
H41A C41 H41B 107.4
C44 C42 C43 109.7(5)
C44 C42 C41 112.7(5)
C43 C42 C41 111.0(5)
C44 C42 H42 107.8
C43 C42 H42 107.8
C41 C42 H42 107.8
C42 C43 H43A 109.5
C42 C43 H43B 109.5
H43A C43 H43B 109.5
C42 C43 H43C 109.5
H43A C43 H43C 109.5
H43B C43 H43C 109.5
C42 C44 H44A 109.5
C42 C44 H44B 109.5
H44A C44 H44B 109.5
C42 C44 H44C 109.5
H44A C44 H44C 109.5
H44B C44 H44C 109.5
C46 C45 Al2 119.4(4)
C46 C45 H45A 107.5
Al2 C45 H45A 107.5
C46 C45 H45B 107.5
Al2 C45 H45B 107.5
H45A C45 H45B 107.0
C48 C46 C47 108.6(5)
C48 C46 C45 111.7(4)
C47 C46 C45 110.6(4)
C48 C46 H46 108.6
C47 C46 H46 108.6
C45 C46 H46 108.6
C46 C47 H47A 109.5
C46 C47 H47B 109.5
H47A C47 H47B 109.5
C46 C47 H47C 109.5
H47A C47 H47C 109.5
H47B C47 H47C 109.5
C46 C48 H48A 109.5
C46 C48 H48B 109.5
H48A C48 H48B 109.5
C46 C48 H48C 109.5
H48A C48 H48C 109.5
H48B C48 H48C 109.5
C50 C49 Al2 114.9(4)
C50 C49 H49A 108.5
Al2 C49 H49A 108.5
C50 C49 H49B 108.5
Al2 C49 H49B 108.5
H49A C49 H49B 107.5
C52 C50 C49 112.7(5)
C52 C50 C51 110.2(5)
C49 C50 C51 110.8(5)
C52 C50 H50 107.6
C49 C50 H50 107.6
C51 C50 H50 107.6
C50 C51 H51A 109.5
C50 C51 H51B 109.5
H51A C51 H51B 109.5
C50 C51 H51C 109.5
H51A C51 H51C 109.5
H51B C51 H51C 109.5
C50 C52 H52A 109.5
C50 C52 H52B 109.5
H52A C52 H52B 109.5
C50 C52 H52C 109.5
H52A C52 H52C 109.5
H52B C52 H52C 109.5
C54 C53 Al3 117.0(4)
C54 C53 H53A 108.0
Al3 C53 H53A 108.0
C54 C53 H53B 108.0
Al3 C53 H53B 108.0
H53A C53 H53B 107.3
C55 C54 C56 109.3(5)
C55 C54 C53 111.6(5)
C56 C54 C53 110.2(5)
C55 C54 H54 108.5
C56 C54 H54 108.5
C53 C54 H54 108.5
C54 C55 H55A 109.5
C54 C55 H55B 109.5
H55A C55 H55B 109.5
C54 C55 H55C 109.5
H55A C55 H55C 109.5
H55B C55 H55C 109.5
C54 C56 H56A 109.5
C54 C56 H56B 109.5
H56A C56 H56B 109.5
C54 C56 H56C 109.5
H56A C56 H56C 109.5
H56B C56 H56C 109.5
C58 C57 Al3 117.7(4)
C58 C57 H57A 107.9
Al3 C57 H57A 107.9
C58 C57 H57B 107.9
Al3 C57 H57B 107.9
H57A C57 H57B 107.2
C59 C58 C60 110.4(5)
C59 C58 C57 112.1(5)
C60 C58 C57 111.2(5)
C59 C58 H58 107.6
C60 C58 H58 107.6
C57 C58 H58 107.6
C58 C59 H59A 109.5
C58 C59 H59B 109.5
H59A C59 H59B 109.5
C58 C59 H59C 109.5
H59A C59 H59C 109.5
H59B C59 H59C 109.5
C58 C60 H60A 109.5
C58 C60 H60B 109.5
H60A C60 H60B 109.5
C58 C60 H60C 109.5
H60A C60 H60C 109.5
H60B C60 H60C 109.5
C62 C61 Al4 120.1(4)
C62 C61 H61A 107.3
Al4 C61 H61A 107.3
C62 C61 H61B 107.3
Al4 C61 H61B 107.3
H61A C61 H61B 106.9
C63 C62 C64 109.0(5)
C63 C62 C61 111.7(4)
C64 C62 C61 111.8(5)
C63 C62 H62 108.1
C64 C62 H62 108.1
C61 C62 H62 108.1
C62 C63 H63A 109.5
C62 C63 H63B 109.5
H63A C63 H63B 109.5
C62 C63 H63C 109.5
H63A C63 H63C 109.5
H63B C63 H63C 109.5
C62 C64 H64A 109.5
C62 C64 H64B 109.5
H64A C64 H64B 109.5
C62 C64 H64C 109.5
H64A C64 H64C 109.5
H64B C64 H64C 109.5
C66 C65 Al4 114.6(4)
C66 C65 H65A 108.6
Al4 C65 H65A 108.6
C66 C65 H65B 108.6
Al4 C65 H65B 108.6
H65A C65 H65B 107.6
C68 C66 C67 110.5(4)
C68 C66 C65 111.4(4)
C67 C66 C65 111.4(4)
C68 C66 H66 107.8
C67 C66 H66 107.8
C65 C66 H66 107.8
C66 C67 H67A 109.5
C66 C67 H67B 109.5
H67A C67 H67B 109.5
C66 C67 H67C 109.5
H67A C67 H67C 109.5
H67B C67 H67C 109.5
C66 C68 H68A 109.5
C66 C68 H68B 109.5
H68A C68 H68B 109.5
C66 C68 H68C 109.5
H68A C68 H68C 109.5
H68B C68 H68C 109.5
C70 C69 C74 120.3(7)
C70 C69 H69 119.8
C74 C69 H69 119.8
C69 C70 C71 120.7(7)
C69 C70 H70 119.7
C71 C70 H70 119.7
C70 C71 C72 120.1(8)
C70 C71 H71 120.0
C72 C71 H71 120.0
C71 C72 C73 120.4(8)
C71 C72 H72 119.8
C73 C72 H72 119.8
C72 C73 C74 119.1(8)
C72 C73 H73 120.5
C74 C73 H73 120.5
C69 C74 C73 119.4(8)
C69 C74 H74 120.3
C73 C74 H74 120.3
C76 C75 C80 119.9(6)
C76 C75 H75 120.1
C80 C75 H75 120.1
C77 C76 C75 120.3(6)
C77 C76 H76 119.8
C75 C76 H76 119.8
C76 C77 C78 119.8(6)
C76 C77 H77 120.1
C78 C77 H77 120.1
C79 C78 C77 120.3(6)
C79 C78 H78 119.8
C77 C78 H78 119.8
C78 C79 C80 120.1(6)
C78 C79 H79 120.0
C80 C79 H79 120.0
C75 C80 C79 119.6(6)
C75 C80 H80 120.2
C79 C80 H80 120.2

loop_
_geom_bond_atom_site_label_1
_geom_bond_atom_site_label_2
_geom_bond_distance
Al1 N1 1.936(4)
Al1 N8 1.937(4)
Al1 C41 1.969(5)
Al1 C37 1.969(5)
Al2 N3 1.931(4)
Al2 N2 1.943(4)
Al2 C45 1.955(5)
Al2 C49 1.968(6)
Al3 N5 1.926(4)
Al3 N4 1.936(4)
Al3 C53 1.962(5)
Al3 C57 1.968(5)
Al4 N6 1.930(4)
Al4 N7 1.941(4)
Al4 C65 1.965(6)
Al4 C61 1.968(5)
N1 C1 1.332(6)
N1 C7 1.400(7)
N2 C1 1.330(6)
N2 C2 1.393(7)
N3 C10 1.328(6)
N3 C11 1.399(6)
N4 C10 1.336(6)
N4 C16 1.389(6)
N5 C19 1.330(6)
N5 C25 1.399(6)
N6 C19 1.338(7)
N6 C20 1.399(6)
N7 C28 1.327(6)
N7 C34 1.399(6)
N8 C28 1.346(6)
N8 C29 1.401(6)
C1 H1 0.9500
C2 C7 1.381(7)
C2 C3 1.408(7)
C3 C4 1.376(8)
C3 H3 0.9500
C4 C5 1.414(8)
C4 C8 1.521(8)
C5 C6 1.372(8)
C5 C9 1.522(8)
C6 C7 1.398(7)
C6 H6 0.9500
C8 H8A 0.9800
C8 H8B 0.9800
C8 H8C 0.9800
C9 H9A 0.9800
C9 H9B 0.9800
C9 H9C 0.9800
C10 H10 0.9500
C11 C12 1.394(7)
C11 C16 1.395(7)
C12 C13 1.373(7)
C12 H12 0.9500
C13 C14 1.421(7)
C13 C17 1.509(7)
C14 C15 1.380(7)
C14 C18 1.512(7)
C15 C16 1.412(7)
C15 H15 0.9500
C17 H17A 0.9800
C17 H17B 0.9800
C17 H17C 0.9800
C18 H18A 0.9800
C18 H18B 0.9800
C18 H18C 0.9800
C19 H19 0.9500
C20 C21 1.390(7)
C20 C25 1.400(7)
C21 C22 1.374(7)
C21 H21 0.9500
C22 C23 1.408(7)
C22 C26 1.510(7)
C23 C24 1.390(7)
C23 C27 1.510(7)
C24 C25 1.396(7)
C24 H24 0.9500
C26 H26A 0.9800
C26 H26B 0.9800
C26 H26C 0.9800
C27 H27A 0.9800
C27 H27B 0.9800
C27 H27C 0.9800
C28 H28 0.9500
C29 C34 1.393(7)
C29 C30 1.402(7)
C30 C31 1.371(7)
C30 H30 0.9500
C31 C32 1.421(7)
C31 C35 1.503(7)
C32 C33 1.388(7)
C32 C36 1.504(7)
C33 C34 1.382(7)
C33 H33 0.9500
C35 H35A 0.9800
C35 H35B 0.9800
C35 H35C 0.9800
C36 H36A 0.9800
C36 H36B 0.9800
C36 H36C 0.9800
C37 C38 1.512(8)
C37 H37A 0.9900
C37 H37B 0.9900
C38 C39 1.522(8)
C38 C40 1.525(8)
C38 H38 1.0000
C39 H39A 0.9800
C39 H39B 0.9800
C39 H39C 0.9800
C40 H40A 0.9800
C40 H40B 0.9800
C40 H40C 0.9800
C41 C42 1.526(7)
C41 H41A 0.9900
C41 H41B 0.9900
C42 C44 1.521(8)
C42 C43 1.527(8)
C42 H42 1.0000
C43 H43A 0.9800
C43 H43B 0.9800
C43 H43C 0.9800
C44 H44A 0.9800
C44 H44B 0.9800
C44 H44C 0.9800
C45 C46 1.540(8)
C45 H45A 0.9900
C45 H45B 0.9900
C46 C48 1.521(8)
C46 C47 1.524(8)
C46 H46 1.0000
C47 H47A 0.9800
C47 H47B 0.9800
C47 H47C 0.9800
C48 H48A 0.9800
C48 H48B 0.9800
C48 H48C 0.9800
C49 C50 1.537(7)
C49 H49A 0.9900
C49 H49B 0.9900
C50 C52 1.506(9)
C50 C51 1.538(9)
C50 H50 1.0000
C51 H51A 0.9800
C51 H51B 0.9800
C51 H51C 0.9800
C52 H52A 0.9800
C52 H52B 0.9800
C52 H52C 0.9800
C53 C54 1.538(7)
C53 H53A 0.9900
C53 H53B 0.9900
C54 C55 1.518(9)
C54 C56 1.530(9)
C54 H54 1.0000
C55 H55A 0.9800
C55 H55B 0.9800
C55 H55C 0.9800
C56 H56A 0.9800
C56 H56B 0.9800
C56 H56C 0.9800
C57 C58 1.528(7)
C57 H57A 0.9900
C57 H57B 0.9900
C58 C59 1.515(8)
C58 C60 1.520(8)
C58 H58 1.0000
C59 H59A 0.9800
C59 H59B 0.9800
C59 H59C 0.9800
C60 H60A 0.9800
C60 H60B 0.9800
C60 H60C 0.9800
C61 C62 1.542(8)
C61 H61A 0.9900
C61 H61B 0.9900
C62 C63 1.524(8)
C62 C64 1.526(8)
C62 H62 1.0000
C63 H63A 0.9800
C63 H63B 0.9800
C63 H63C 0.9800
C64 H64A 0.9800
C64 H64B 0.9800
C64 H64C 0.9800
C65 C66 1.556(7)
C65 H65A 0.9900
C65 H65B 0.9900
C66 C68 1.513(8)
C66 C67 1.518(7)
C66 H66 1.0000
C67 H67A 0.9800
C67 H67B 0.9800
C67 H67C 0.9800
C68 H68A 0.9800
C68 H68B 0.9800
C68 H68C 0.9800
C69 C70 1.347(10)
C69 C74 1.377(11)
C69 H69 0.9500
C70 C71 1.351(10)
C70 H70 0.9500
C71 C72 1.362(12)
C71 H71 0.9500
C72 C73 1.372(13)
C72 H72 0.9500
C73 C74 1.377(12)
C73 H73 0.9500
C74 H74 0.9500
C75 C76 1.375(9)
C75 C80 1.377(9)
C75 H75 0.9500
C76 C77 1.368(9)
C76 H76 0.9500
C77 C78 1.374(9)
C77 H77 0.9500
C78 C79 1.366(9)
C78 H78 0.9500
C79 C80 1.381(9)
C79 H79 0.9500
C80 H80 0.9500

loop_
_geom_torsion_atom_site_label_1
_geom_torsion_atom_site_label_2
_geom_torsion_atom_site_label_3
_geom_torsion_atom_site_label_4
_geom_torsion
N8 Al1 N1 C1 115.4(4)
C41 Al1 N1 C1 -132.5(4)
C37 Al1 N1 C1 -1.2(5)
N8 Al1 N1 C7 -63.9(4)
C41 Al1 N1 C7 48.2(5)
C37 Al1 N1 C7 179.5(4)
N3 Al2 N2 C1 -126.2(4)
C45 Al2 N2 C1 -13.8(5)
C49 Al2 N2 C1 116.2(4)
N3 Al2 N2 C2 65.4(5)
C45 Al2 N2 C2 177.8(4)
C49 Al2 N2 C2 -52.1(5)
N2 Al2 N3 C10 9.9(5)
C45 Al2 N3 C10 -106.1(5)
C49 Al2 N3 C10 126.7(5)
N2 Al2 N3 C11 179.9(4)
C45 Al2 N3 C11 63.8(5)
C49 Al2 N3 C11 -63.3(5)
N5 Al3 N4 C10 39.0(4)
C53 Al3 N4 C10 -68.1(4)
C57 Al3 N4 C10 155.9(4)
N5 Al3 N4 C16 -139.6(5)
C53 Al3 N4 C16 113.2(5)
C57 Al3 N4 C16 -22.7(5)
N4 Al3 N5 C19 -119.1(4)
C53 Al3 N5 C19 -8.5(5)
C57 Al3 N5 C19 126.4(4)
N4 Al3 N5 C25 60.2(5)
C53 Al3 N5 C25 170.9(4)
C57 Al3 N5 C25 -54.3(5)
N7 Al4 N6 C19 121.0(4)
C65 Al4 N6 C19 -120.5(4)
C61 Al4 N6 C19 7.9(5)
N7 Al4 N6 C20 -73.8(4)
C65 Al4 N6 C20 44.7(5)
C61 Al4 N6 C20 173.1(4)
N6 Al4 N7 C28 -15.4(5)
C65 Al4 N7 C28 -132.1(4)
C61 Al4 N7 C28 100.7(4)
N6 Al4 N7 C34 176.3(4)
C65 Al4 N7 C34 59.5(5)
C61 Al4 N7 C34 -67.6(5)
N1 Al1 N8 C28 -30.5(5)
C41 Al1 N8 C28 -141.6(4)
C37 Al1 N8 C28 84.6(5)
N1 Al1 N8 C29 153.4(4)
C41 Al1 N8 C29 42.3(5)
C37 Al1 N8 C29 -91.5(5)
C2 N2 C1 N1 -0.3(6)
Al2 N2 C1 N1 -171.2(3)
C7 N1 C1 N2 0.7(6)
Al1 N1 C1 N2 -178.7(3)
C1 N2 C2 C7 -0.3(5)
Al2 N2 C2 C7 169.8(4)
C1 N2 C2 C3 179.1(5)
Al2 N2 C2 C3 -10.8(8)
C7 C2 C3 C4 -1.3(8)
N2 C2 C3 C4 179.3(5)
C2 C3 C4 C5 -0.2(8)
C2 C3 C4 C8 179.4(5)
C3 C4 C5 C6 1.9(8)
C8 C4 C5 C6 -177.7(5)
C3 C4 C5 C9 -178.6(5)
C8 C4 C5 C9 1.9(8)
C4 C5 C6 C7 -1.9(8)
C9 C5 C6 C7 178.5(5)
N2 C2 C7 C6 -179.2(5)
C3 C2 C7 C6 1.3(8)
N2 C2 C7 N1 0.8(6)
C3 C2 C7 N1 -178.7(4)
C5 C6 C7 C2 0.4(8)
C5 C6 C7 N1 -179.7(5)
C1 N1 C7 C2 -0.9(5)
Al1 N1 C7 C2 178.5(3)
C1 N1 C7 C6 179.1(5)
Al1 N1 C7 C6 -1.4(8)
C11 N3 C10 N4 -0.3(6)
Al2 N3 C10 N4 171.3(4)
C16 N4 C10 N3 0.4(6)
Al3 N4 C10 N3 -178.6(4)
C10 N3 C11 C12 -179.8(6)
Al2 N3 C11 C12 8.4(9)
C10 N3 C11 C16 0.1(6)
Al2 N3 C11 C16 -171.7(4)
C16 C11 C12 C13 -0.8(8)
N3 C11 C12 C13 179.1(5)
C11 C12 C13 C14 0.0(8)
C11 C12 C13 C17 -178.9(5)
C12 C13 C14 C15 -0.1(9)
C17 C13 C14 C15 178.9(5)
C12 C13 C14 C18 -177.5(5)
C17 C13 C14 C18 1.4(8)
C13 C14 C15 C16 0.9(8)
C18 C14 C15 C16 178.4(5)
C10 N4 C16 C11 -0.3(6)
Al3 N4 C16 C11 178.5(4)
C10 N4 C16 C15 177.9(6)
Al3 N4 C16 C15 -3.3(9)
C12 C11 C16 N4 -179.9(5)
N3 C11 C16 N4 0.1(6)
C12 C11 C16 C15 1.6(8)
N3 C11 C16 C15 -178.3(5)
C14 C15 C16 N4 -179.6(5)
C14 C15 C16 C11 -1.6(8)
C25 N5 C19 N6 -0.4(6)
Al3 N5 C19 N6 179.1(3)
C20 N6 C19 N5 -0.3(6)
Al4 N6 C19 N5 168.1(3)
C19 N6 C20 C21 178.9(5)
Al4 N6 C20 C21 11.5(8)
C19 N6 C20 C25 0.8(5)
Al4 N6 C20 C25 -166.6(3)
N6 C20 C21 C22 -178.6(5)
C25 C20 C21 C22 -0.7(7)
C20 C21 C22 C23 0.7(8)
C20 C21 C22 C26 -179.2(5)
C21 C22 C23 C24 -0.2(8)
C26 C22 C23 C24 179.8(5)
C21 C22 C23 C27 178.6(5)
C26 C22 C23 C27 -1.5(8)
C22 C23 C24 C25 -0.4(8)
C27 C23 C24 C25 -179.1(5)
C23 C24 C25 N5 179.8(5)
C23 C24 C25 C20 0.3(7)
C19 N5 C25 C24 -178.7(5)
Al3 N5 C25 C24 1.9(8)
C19 N5 C25 C20 0.8(5)
Al3 N5 C25 C20 -178.6(4)
C21 C20 C25 C24 0.2(7)
N6 C20 C25 C24 178.6(4)
C21 C20 C25 N5 -179.4(4)
N6 C20 C25 N5 -1.0(5)
C34 N7 C28 N8 -0.9(6)
Al4 N7 C28 N8 -171.4(3)
C29 N8 C28 N7 1.5(6)
Al1 N8 C28 N7 -175.4(3)
C28 N8 C29 C34 -1.5(6)
Al1 N8 C29 C34 175.3(4)
C28 N8 C29 C30 -179.7(5)
Al1 N8 C29 C30 -2.9(8)
C34 C29 C30 C31 0.3(8)
N8 C29 C30 C31 178.3(5)
C29 C30 C31 C32 -1.3(8)
C29 C30 C31 C35 179.7(5)
C30 C31 C32 C33 1.7(8)
C35 C31 C32 C33 -179.4(5)
C30 C31 C32 C36 -178.4(5)
C35 C31 C32 C36 0.5(8)
C31 C32 C33 C34 -0.9(8)
C36 C32 C33 C34 179.2(5)
C32 C33 C34 C29 -0.2(8)
C32 C33 C34 N7 -178.8(5)
N8 C29 C34 C33 -177.9(5)
C30 C29 C34 C33 0.5(8)
N8 C29 C34 N7 1.0(6)
C30 C29 C34 N7 179.4(4)
C28 N7 C34 C33 178.7(6)
Al4 N7 C34 C33 -11.0(8)
C28 N7 C34 C29 -0.1(6)
Al4 N7 C34 C29 170.2(4)
N1 Al1 C37 C38 110.2(4)
N8 Al1 C37 C38 3.7(5)
C41 Al1 C37 C38 -124.9(4)
Al1 C37 C38 C39 164.8(4)
Al1 C37 C38 C40 -72.1(6)
N1 Al1 C41 C42 42.0(4)
N8 Al1 C41 C42 145.6(4)
C37 Al1 C41 C42 -84.3(5)
Al1 C41 C42 C44 -173.9(4)
Al1 C41 C42 C43 62.7(6)
N3 Al2 C45 C46 31.4(4)
N2 Al2 C45 C46 -77.0(4)
C49 Al2 C45 C46 155.9(4)
Al2 C45 C46 C48 -161.4(4)
Al2 C45 C46 C47 77.4(5)
N3 Al2 C49 C50 163.7(4)
N2 Al2 C49 C50 -85.9(4)
C45 Al2 C49 C50 41.8(5)
Al2 C49 C50 C52 -166.5(5)
Al2 C49 C50 C51 69.5(6)
N5 Al3 C53 C54 173.2(4)
N4 Al3 C53 C54 -84.1(4)
C57 Al3 C53 C54 44.5(5)
Al3 C53 C54 C55 163.1(4)
Al3 C53 C54 C56 -75.2(5)
N5 Al3 C57 C58 -62.4(4)
N4 Al3 C57 C58 -169.5(4)
C53 Al3 C57 C58 62.5(5)
Al3 C57 C58 C59 67.1(6)
Al3 C57 C58 C60 -168.8(4)
N6 Al4 C61 C62 79.5(4)
N7 Al4 C61 C62 -29.0(4)
C65 Al4 C61 C62 -154.7(4)
Al4 C61 C62 C63 -73.2(5)
Al4 C61 C62 C64 164.3(4)
N6 Al4 C65 C66 75.7(4)
N7 Al4 C65 C66 -173.6(3)
C61 Al4 C65 C66 -50.7(4)
Al4 C65 C66 C68 165.5(4)
Al4 C65 C66 C67 -70.7(5)
C74 C69 C70 C71 1.4(12)
C69 C70 C71 C72 -1.5(13)
C70 C71 C72 C73 0.7(15)
C71 C72 C73 C74 0.2(14)
C70 C69 C74 C73 -0.5(12)
C72 C73 C74 C69 -0.3(13)
C80 C75 C76 C77 1.2(10)
C75 C76 C77 C78 -1.2(10)
C76 C77 C78 C79 0.8(10)
C77 C78 C79 C80 -0.4(10)
C76 C75 C80 C79 -0.8(10)
C78 C79 C80 C75 0.4(10)
